data_7016877
loop_
_publ_author_name
'Zhang, Wenhua'
'Hor, T. S. Andy'

_publ_section_title
;
 Complexation of 1,1'-bis(diphenylphosphino)ferrocene dioxide
 (dppfO(2)) with 3d metals and revisit of its coordination to Pd(ii).
;
_journal_issue 40
_journal_name_full 'Dalton transactions (Cambridge, England : 2003)'
_journal_page_first 10725
_journal_page_last 10730
_journal_paper_doi 10.1039/c1dt10920k
_journal_volume 40
_journal_year 2011
_chemical_formula_sum 'C34 H28 Cl2 Fe Mn O2 P2'
_chemical_formula_weight 712.19
_chemical_name_systematic
;
?
;
_space_group_IT_number 14
_symmetry_cell_setting monoclinic
_symmetry_space_group_name_Hall '-P 2ybc'
_symmetry_space_group_name_H-M 'P 1 21/c 1'
_atom_sites_solution_hydrogens geom
_atom_sites_solution_primary direct
_atom_sites_solution_secondary difmap
_audit_creation_method SHELXL-97
_cell_angle_alpha 90.00
_cell_angle_beta 96.426(9)
_cell_angle_gamma 90.00
_cell_formula_units_Z 4
_cell_length_a 10.066(4)
_cell_length_b 16.609(7)
_cell_length_c 18.436(8)
_cell_measurement_reflns_used 929
_cell_measurement_temperature 100(2)
_cell_measurement_theta_max 27.21
_cell_measurement_theta_min 2.54
_cell_volume 3063(2)
_computing_cell_refinement 'Bruker SMART'
_computing_data_collection 'Bruker SMART'
_computing_data_reduction 'Bruker SAINT'
_computing_molecular_graphics 'Bruker SHELXTL'
_computing_publication_material 'Bruker SHELXTL'
_computing_structure_refinement 'SHELXL-97 (Sheldrick, 1997)'
_computing_structure_solution 'SHELXS-97 (Sheldrick, 1990)'
_diffrn_ambient_temperature 100(2)
_diffrn_measured_fraction_theta_full 0.999
_diffrn_measured_fraction_theta_max 0.999
_diffrn_measurement_device_type 'CCD area detector'
_diffrn_measurement_method 'phi and omega scans'
_diffrn_radiation_monochromator graphite
_diffrn_radiation_source 'fine-focus sealed tube'
_diffrn_radiation_type MoK\a
_diffrn_radiation_wavelength 0.71073
_diffrn_reflns_av_R_equivalents 0.0423
_diffrn_reflns_av_sigmaI/netI 0.0468
_diffrn_reflns_limit_h_max 12
_diffrn_reflns_limit_h_min -13
_diffrn_reflns_limit_k_max 21
_diffrn_reflns_limit_k_min -14
_diffrn_reflns_limit_l_max 23
_diffrn_reflns_limit_l_min -21
_diffrn_reflns_number 21442
_diffrn_reflns_theta_full 27.50
_diffrn_reflns_theta_max 27.50
_diffrn_reflns_theta_min 1.65
_exptl_absorpt_coefficient_mu 1.196
_exptl_absorpt_correction_T_max 0.7959
_exptl_absorpt_correction_T_min 0.5539
_exptl_absorpt_correction_type multi-scan
_exptl_absorpt_process_details 'Sadabs, (Sheldrick 2001)'
_exptl_crystal_colour ORANGE
_exptl_crystal_density_diffrn 1.545
_exptl_crystal_density_meas ?
_exptl_crystal_density_method 'not measured'
_exptl_crystal_description BLOCK
_exptl_crystal_F_000 1452
_exptl_crystal_size_max 0.56
_exptl_crystal_size_mid 0.40
_exptl_crystal_size_min 0.20
_refine_diff_density_max 0.571
_refine_diff_density_min -0.304
_refine_diff_density_rms 0.093
_refine_ls_extinction_method none
_refine_ls_goodness_of_fit_ref 1.042
_refine_ls_hydrogen_treatment constr
_refine_ls_matrix_type full
_refine_ls_number_parameters 379
_refine_ls_number_reflns 7015
_refine_ls_number_restraints 0
_refine_ls_restrained_S_all 1.042
_refine_ls_R_factor_all 0.0518
_refine_ls_R_factor_gt 0.0408
_refine_ls_shift/su_max 0.001
_refine_ls_shift/su_mean 0.000
_refine_ls_structure_factor_coef Fsqd
_refine_ls_weighting_details 'calc w=1/[\s^2^(Fo^2^)+(0.0586P)^2^+0.4132P] where P=(Fo^2^+2Fc^2^)/3'
_refine_ls_weighting_scheme calc
_refine_ls_wR_factor_gt 0.1004
_refine_ls_wR_factor_ref 0.1056
_reflns_number_gt 5807
_reflns_number_total 7015
_reflns_threshold_expression >2sigma(I)
_cod_data_source_file c1dt10920k.txt
_cod_data_source_block Cpd8
_cod_depositor_comments
;
The following automatic conversions were performed:

'_symmetry_cell_setting' value 'Monoclinic' changed to 'monoclinic'
according to /home/saulius/struct/CIF-dictionaries/cif_core.dic
dictionary named 'cif_core.dic' version 2.4.1 from
2010-06-29.

'_exptl_absorpt_correction_type' value 'Multi-scan'
changed to 'multi-scan' according to
/home/saulius/struct/CIF-dictionaries/cif_core.dic dictionary named
'cif_core.dic' version 2.4.1 from 2010-06-29.

Automatic conversion script
Id: cif_fix_values 1715 2011-07-08 13:25:40Z adriana 

The following automatic conversions were performed:

'_exptl_crystal_density_meas' value 'Not Measured' was changed to '?'
- the value is perceived as not measured.

Automatic conversion script
Id: cif_fix_values 3008 2015-01-20 13:52:24Z robertas 
;
_cod_original_sg_symbol_H-M P2(1)/c
_cod_database_code 7016877

loop_
_symmetry_equiv_pos_as_xyz
'x, y, z'
'-x, y+1/2, -z+1/2'
'-x, -y, -z'
'x, -y-1/2, z-1/2'

loop_
_atom_site_label
_atom_site_type_symbol
_atom_site_fract_x
_atom_site_fract_y
_atom_site_fract_z
_atom_site_U_iso_or_equiv
_atom_site_adp_type
_atom_site_occupancy
_atom_site_symmetry_multiplicity
_atom_site_calc_flag
_atom_site_refinement_flags
Mn1 Mn 0.74807(3) 0.20585(2) 0.393750(19) 0.01418(10) Uani 1 1 d .
Fe1 Fe 0.99708(3) 0.33769(2) 0.225042(18) 0.01573(10) Uani 1 1 d .
Cl1 Cl 0.60094(7) 0.30909(4) 0.41651(3) 0.02486(15) Uani 1 1 d .
Cl2 Cl 0.75424(8) 0.07779(4) 0.44223(4) 0.03820(19) Uani 1 1 d .
P1 P 0.73128(6) 0.21325(4) 0.20206(3) 0.01464(13) Uani 1 1 d .
P2 P 1.06120(6) 0.28795(4) 0.40689(3) 0.01506(14) Uani 1 1 d .
O1 O 0.73121(17) 0.20375(10) 0.28287(9) 0.0184(4) Uani 1 1 d .
O2 O 0.93028(16) 0.25358(10) 0.42360(9) 0.0213(4) Uani 1 1 d .
C1 C 0.8864(2) 0.24666(15) 0.17573(13) 0.0175(5) Uani 1 1 d .
C2 C 0.9095(3) 0.30698(16) 0.12324(13) 0.0215(5) Uani 1 1 d .
H2 H 0.8393 0.3385 0.0928 0.026 Uiso 1 1 calc R
C3 C 1.0496(3) 0.31468(17) 0.12236(14) 0.0264(6) Uani 1 1 d .
H3 H 1.0955 0.3529 0.0915 0.032 Uiso 1 1 calc R
C4 C 1.1132(3) 0.25906(16) 0.17343(15) 0.0261(6) Uani 1 1 d .
H4 H 1.2119 0.2516 0.1849 0.031 Uiso 1 1 calc R
C5 C 1.0139(2) 0.21715(15) 0.20641(14) 0.0204(5) Uani 1 1 d .
H5 H 1.0298 0.1744 0.2446 0.024 Uiso 1 1 calc R
C6 C 1.0322(2) 0.35903(14) 0.33424(12) 0.0154(5) Uani 1 1 d .
C7 C 1.1246(3) 0.40354(15) 0.29591(13) 0.0212(5) Uani 1 1 d .
H7 H 1.2242 0.3986 0.3030 0.025 Uiso 1 1 calc R
C8 C 1.0496(3) 0.45554(15) 0.24587(14) 0.0236(6) Uani 1 1 d .
H8 H 1.0875 0.4931 0.2111 0.028 Uiso 1 1 calc R
C9 C 0.9129(3) 0.44427(15) 0.25244(13) 0.0220(5) Uani 1 1 d .
H9 H 0.8373 0.4726 0.2231 0.026 Uiso 1 1 calc R
C10 C 0.9002(2) 0.38555(14) 0.30686(13) 0.0174(5) Uani 1 1 d .
H10 H 0.8145 0.3656 0.3230 0.021 Uiso 1 1 calc R
C1A C 0.6919(2) 0.11879(14) 0.15762(13) 0.0149(5) Uani 1 1 d .
C2A C 0.6100(2) 0.06464(14) 0.18989(13) 0.0172(5) Uani 1 1 d .
H2A H 0.5863 0.0745 0.2375 0.021 Uiso 1 1 calc R
C3A C 0.5638(2) -0.00338(14) 0.15189(14) 0.0185(5) Uani 1 1 d .
H3A H 0.5065 -0.0398 0.1731 0.022 Uiso 1 1 calc R
C4A C 0.6007(2) -0.01875(14) 0.08283(14) 0.0195(5) Uani 1 1 d .
H4A H 0.5680 -0.0655 0.0570 0.023 Uiso 1 1 calc R
C5A C 0.6845(2) 0.03356(15) 0.05162(13) 0.0197(5) Uani 1 1 d .
H5A H 0.7111 0.0223 0.0048 0.024 Uiso 1 1 calc R
C6A C 0.7298(2) 0.10294(15) 0.08896(13) 0.0180(5) Uani 1 1 d .
H6A H 0.7867 0.1394 0.0674 0.022 Uiso 1 1 calc R
C1B C 0.6064(2) 0.28314(13) 0.16374(13) 0.0159(5) Uani 1 1 d .
C2B C 0.5792(2) 0.29071(15) 0.08837(14) 0.0206(5) Uani 1 1 d .
H2B H 0.6264 0.2585 0.0573 0.025 Uiso 1 1 calc R
C3B C 0.4840(3) 0.34475(15) 0.05841(14) 0.0224(5) Uani 1 1 d .
H3B H 0.4679 0.3510 0.0070 0.027 Uiso 1 1 calc R
C4B C 0.4123(3) 0.38972(15) 0.10405(15) 0.0230(5) Uani 1 1 d .
H4B H 0.3456 0.4263 0.0837 0.028 Uiso 1 1 calc R
C5B C 0.4374(3) 0.38156(15) 0.17910(14) 0.0229(5) Uani 1 1 d .
H5B H 0.3877 0.4126 0.2099 0.027 Uiso 1 1 calc R
C6B C 0.5345(2) 0.32847(14) 0.20978(14) 0.0191(5) Uani 1 1 d .
H6B H 0.5517 0.3231 0.2613 0.023 Uiso 1 1 calc R
C1C C 1.1366(2) 0.34088(13) 0.48614(13) 0.0147(5) Uani 1 1 d .
C2C C 1.2665(2) 0.32743(14) 0.51657(13) 0.0172(5) Uani 1 1 d .
H2C H 1.3220 0.2908 0.4943 0.021 Uiso 1 1 calc R
C3C C 1.3156(2) 0.36798(15) 0.58009(14) 0.0205(5) Uani 1 1 d .
H3C H 1.4053 0.3597 0.6007 0.025 Uiso 1 1 calc R
C4C C 1.2342(3) 0.42011(15) 0.61309(14) 0.0221(5) Uani 1 1 d .
H4C H 1.2679 0.4469 0.6569 0.026 Uiso 1 1 calc R
C5C C 1.1038(2) 0.43385(15) 0.58294(13) 0.0197(5) Uani 1 1 d .
H5C H 1.0484 0.4701 0.6057 0.024 Uiso 1 1 calc R
C6C C 1.0548(2) 0.39425(14) 0.51920(13) 0.0174(5) Uani 1 1 d .
H6C H 0.9656 0.4035 0.4981 0.021 Uiso 1 1 calc R
C1D C 1.1735(3) 0.20901(14) 0.38674(14) 0.0198(5) Uani 1 1 d .
C2D C 1.2862(3) 0.22160(17) 0.35102(16) 0.0267(6) Uani 1 1 d .
H2D H 1.3054 0.2739 0.3341 0.032 Uiso 1 1 calc R
C3D C 1.3702(3) 0.15793(18) 0.34019(17) 0.0352(7) Uani 1 1 d .
H3D H 1.4464 0.1664 0.3151 0.042 Uiso 1 1 calc R
C4D C 1.3440(3) 0.08234(18) 0.36553(17) 0.0366(7) Uani 1 1 d .
H4D H 1.4024 0.0390 0.3579 0.044 Uiso 1 1 calc R
C5D C 1.2335(3) 0.06908(17) 0.40208(16) 0.0352(7) Uani 1 1 d .
H5D H 1.2169 0.0170 0.4203 0.042 Uiso 1 1 calc R
C6D C 1.1465(3) 0.13218(16) 0.41222(14) 0.0268(6) Uani 1 1 d .
H6D H 1.0692 0.1230 0.4363 0.032 Uiso 1 1 calc R

loop_
_atom_site_aniso_label
_atom_site_aniso_U_11
_atom_site_aniso_U_22
_atom_site_aniso_U_33
_atom_site_aniso_U_23
_atom_site_aniso_U_13
_atom_site_aniso_U_12
Mn1 0.01554(18) 0.0152(2) 0.01167(18) -0.00048(13) 0.00116(14) -0.00216(13)
Fe1 0.01740(18) 0.0178(2) 0.01196(18) -0.00301(13) 0.00145(13) -0.00209(13)
Cl1 0.0306(3) 0.0276(3) 0.0170(3) -0.0007(2) 0.0056(3) 0.0106(3)
Cl2 0.0506(4) 0.0203(4) 0.0420(4) 0.0103(3) -0.0020(3) -0.0098(3)
P1 0.0158(3) 0.0168(3) 0.0111(3) -0.0031(2) 0.0005(2) 0.0009(2)
P2 0.0159(3) 0.0146(3) 0.0140(3) -0.0006(2) -0.0013(2) -0.0021(2)
O1 0.0211(9) 0.0220(9) 0.0117(8) -0.0027(6) 0.0001(7) 0.0010(7)
O2 0.0194(9) 0.0238(10) 0.0197(9) 0.0026(7) -0.0023(7) -0.0066(7)
C1 0.0180(11) 0.0195(13) 0.0148(12) -0.0062(9) 0.0014(9) -0.0012(9)
C2 0.0239(13) 0.0284(14) 0.0121(12) -0.0062(10) 0.0013(10) -0.0029(10)
C3 0.0291(14) 0.0351(16) 0.0161(13) -0.0088(11) 0.0075(11) -0.0111(11)
C4 0.0184(12) 0.0319(15) 0.0290(15) -0.0162(12) 0.0065(11) -0.0027(10)
C5 0.0192(12) 0.0186(13) 0.0233(13) -0.0099(10) 0.0019(10) 0.0019(9)
C6 0.0200(11) 0.0140(11) 0.0114(11) -0.0026(9) -0.0021(9) -0.0029(9)
C7 0.0244(13) 0.0205(13) 0.0182(13) -0.0030(10) 0.0009(10) -0.0065(10)
C8 0.0393(15) 0.0145(13) 0.0168(12) 0.0017(9) 0.0017(11) -0.0060(11)
C9 0.0332(14) 0.0157(12) 0.0161(12) -0.0020(9) -0.0018(11) 0.0034(10)
C10 0.0228(12) 0.0150(12) 0.0140(12) -0.0037(9) 0.0002(10) 0.0025(9)
C1A 0.0125(10) 0.0154(12) 0.0159(12) -0.0016(9) -0.0018(9) 0.0022(8)
C2A 0.0183(11) 0.0179(12) 0.0157(12) 0.0001(9) 0.0025(9) 0.0053(9)
C3A 0.0167(11) 0.0159(12) 0.0229(13) 0.0035(9) 0.0015(10) 0.0018(9)
C4A 0.0179(11) 0.0153(12) 0.0237(13) -0.0038(10) -0.0038(10) 0.0018(9)
C5A 0.0230(12) 0.0203(13) 0.0161(12) -0.0047(9) 0.0035(10) 0.0014(10)
C6A 0.0155(11) 0.0203(13) 0.0188(12) -0.0025(9) 0.0042(9) 0.0002(9)
C1B 0.0178(11) 0.0136(12) 0.0161(12) -0.0013(9) 0.0004(9) -0.0005(9)
C2B 0.0218(12) 0.0218(14) 0.0181(13) -0.0037(10) 0.0014(10) 0.0027(10)
C3B 0.0251(13) 0.0235(14) 0.0178(13) 0.0015(10) -0.0009(10) -0.0005(10)
C4B 0.0222(12) 0.0175(13) 0.0284(14) 0.0019(10) -0.0009(11) 0.0034(10)
C5B 0.0239(13) 0.0214(14) 0.0237(14) -0.0038(10) 0.0044(11) 0.0052(10)
C6B 0.0224(12) 0.0194(13) 0.0157(12) -0.0018(9) 0.0035(10) -0.0004(9)
C1C 0.0166(11) 0.0145(12) 0.0128(11) 0.0015(9) 0.0009(9) -0.0043(9)
C2C 0.0186(12) 0.0160(12) 0.0167(12) 0.0011(9) 0.0010(9) 0.0002(9)
C3C 0.0196(12) 0.0200(13) 0.0208(13) 0.0029(10) -0.0029(10) -0.0040(10)
C4C 0.0271(13) 0.0217(14) 0.0168(12) -0.0022(10) -0.0001(10) -0.0082(10)
C5C 0.0248(13) 0.0184(13) 0.0170(12) -0.0018(9) 0.0067(10) -0.0011(10)
C6C 0.0161(11) 0.0185(13) 0.0176(12) 0.0013(9) 0.0022(9) -0.0018(9)
C1D 0.0250(13) 0.0162(13) 0.0166(12) -0.0051(9) -0.0047(10) 0.0032(9)
C2D 0.0232(13) 0.0249(14) 0.0312(15) -0.0054(11) -0.0014(11) 0.0011(11)
C3D 0.0271(15) 0.0396(18) 0.0376(18) -0.0136(13) -0.0020(13) 0.0080(12)
C4D 0.0409(17) 0.0319(17) 0.0334(16) -0.0147(13) -0.0115(14) 0.0161(13)
C5D 0.059(2) 0.0185(15) 0.0242(15) -0.0048(11) -0.0106(14) 0.0076(13)
C6D 0.0396(16) 0.0188(14) 0.0205(14) -0.0022(10) -0.0041(12) 0.0029(11)

loop_
_atom_type_symbol
_atom_type_description
_atom_type_scat_dispersion_real
_atom_type_scat_dispersion_imag
_atom_type_scat_source
C C 0.0033 0.0016 'International Tables Vol C Tables 4.2.6.8 and 6.1.1.4'
H H 0.0000 0.0000 'International Tables Vol C Tables 4.2.6.8 and 6.1.1.4'
O O 0.0106 0.0060 'International Tables Vol C Tables 4.2.6.8 and 6.1.1.4'
P P 0.1023 0.0942 'International Tables Vol C Tables 4.2.6.8 and 6.1.1.4'
Fe Fe 0.3463 0.8444 'International Tables Vol C Tables 4.2.6.8 and 6.1.1.4'
Mn Mn 0.3368 0.7283 'International Tables Vol C Tables 4.2.6.8 and 6.1.1.4'
Cl Cl 0.1484 0.1585 'International Tables Vol C Tables 4.2.6.8 and 6.1.1.4'

loop_
_geom_angle_atom_site_label_1
_geom_angle_atom_site_label_2
_geom_angle_atom_site_label_3
_geom_angle
O2 Mn1 O1 104.60(7)
O2 Mn1 Cl2 105.82(6)
O1 Mn1 Cl2 111.70(5)
O2 Mn1 Cl1 103.77(6)
O1 Mn1 Cl1 102.13(5)
Cl2 Mn1 Cl1 126.74(4)
C1 Fe1 C6 126.73(10)
C1 Fe1 C5 41.10(10)
C6 Fe1 C5 109.19(10)
C1 Fe1 C7 163.39(10)
C6 Fe1 C7 41.19(9)
C5 Fe1 C7 125.06(10)
C1 Fe1 C10 109.67(10)
C6 Fe1 C10 41.20(9)
C5 Fe1 C10 124.08(10)
C7 Fe1 C10 68.77(10)
C1 Fe1 C2 41.05(10)
C6 Fe1 C2 163.64(10)
C5 Fe1 C2 68.69(11)
C7 Fe1 C2 153.49(10)
C10 Fe1 C2 125.53(10)
C1 Fe1 C9 122.15(10)
C6 Fe1 C9 68.70(10)
C5 Fe1 C9 158.85(10)
C7 Fe1 C9 68.14(11)
C10 Fe1 C9 40.43(9)
C2 Fe1 C9 107.09(10)
C1 Fe1 C8 155.57(10)
C6 Fe1 C8 68.68(9)
C5 Fe1 C8 160.41(11)
C7 Fe1 C8 40.51(10)
C10 Fe1 C8 68.02(10)
C2 Fe1 C8 118.99(10)
C9 Fe1 C8 40.13(11)
C1 Fe1 C4 68.38(10)
C6 Fe1 C4 121.58(11)
C5 Fe1 C4 40.26(10)
C7 Fe1 C4 106.67(11)
C10 Fe1 C4 158.51(11)
C2 Fe1 C4 68.03(11)
C9 Fe1 C4 159.18(11)
C8 Fe1 C4 122.99(11)
C1 Fe1 C3 68.55(10)
C6 Fe1 C3 155.26(10)
C5 Fe1 C3 68.18(11)
C7 Fe1 C3 118.68(10)
C10 Fe1 C3 160.58(11)
C2 Fe1 C3 40.40(10)
C9 Fe1 C3 122.88(11)
C8 Fe1 C3 105.18(11)
C4 Fe1 C3 40.38(12)
O1 P1 C1 113.77(11)
O1 P1 C1A 109.72(10)
C1 P1 C1A 107.74(11)
O1 P1 C1B 112.39(10)
C1 P1 C1B 106.77(12)
C1A P1 C1B 106.04(11)
O2 P2 C6 109.40(11)
O2 P2 C1D 110.63(11)
C6 P2 C1D 112.42(12)
O2 P2 C1C 108.64(10)
C6 P2 C1C 107.76(11)
C1D P2 C1C 107.86(11)
P1 O1 Mn1 171.50(11)
P2 O2 Mn1 152.46(11)
C5 C1 C2 107.5(2)
C5 C1 P1 124.2(2)
C2 C1 P1 128.22(19)
C5 C1 Fe1 69.84(14)
C2 C1 Fe1 70.06(14)
P1 C1 Fe1 124.42(12)
C3 C2 C1 107.9(2)
C3 C2 Fe1 70.20(14)
C1 C2 Fe1 68.89(14)
C2 C3 C4 108.0(2)
C2 C3 Fe1 69.40(14)
C4 C3 Fe1 69.74(15)
C5 C4 C3 108.6(2)
C5 C4 Fe1 69.33(14)
C3 C4 Fe1 69.88(15)
C4 C5 C1 107.9(2)
C4 C5 Fe1 70.41(15)
C1 C5 Fe1 69.07(14)
C7 C6 C10 107.1(2)
C7 C6 P2 130.52(19)
C10 C6 P2 122.26(18)
C7 C6 Fe1 69.70(14)
C10 C6 Fe1 69.79(13)
P2 C6 Fe1 128.51(13)
C8 C7 C6 107.9(2)
C8 C7 Fe1 70.09(15)
C6 C7 Fe1 69.11(14)
C9 C8 C7 108.5(2)
C9 C8 Fe1 69.83(14)
C7 C8 Fe1 69.40(14)
C8 C9 C10 108.6(2)
C8 C9 Fe1 70.04(15)
C10 C9 Fe1 69.65(14)
C9 C10 C6 107.9(2)
C9 C10 Fe1 69.93(14)
C6 C10 Fe1 69.01(13)
C6A C1A C2A 120.1(2)
C6A C1A P1 120.88(18)
C2A C1A P1 118.64(18)
C3A C2A C1A 119.4(2)
C2A C3A C4A 120.4(2)
C5A C4A C3A 120.3(2)
C4A C5A C6A 119.8(2)
C1A C6A C5A 120.0(2)
C2B C1B C6B 120.1(2)
C2B C1B P1 120.13(18)
C6B C1B P1 119.80(19)
C3B C2B C1B 120.5(2)
C2B C3B C4B 119.5(2)
C5B C4B C3B 120.3(2)
C4B C5B C6B 120.7(2)
C5B C6B C1B 118.9(2)
C2C C1C C6C 120.2(2)
C2C C1C P2 123.00(18)
C6C C1C P2 116.70(18)
C1C C2C C3C 119.6(2)
C4C C3C C2C 120.2(2)
C3C C4C C5C 120.6(2)
C4C C5C C6C 119.5(2)
C5C C6C C1C 120.0(2)
C2D C1D C6D 119.8(2)
C2D C1D P2 123.6(2)
C6D C1D P2 116.5(2)
C3D C2D C1D 119.9(3)
C4D C3D C2D 120.4(3)
C3D C4D C5D 120.4(3)
C4D C5D C6D 119.9(3)
C5D C6D C1D 119.6(3)

loop_
_geom_bond_atom_site_label_1
_geom_bond_atom_site_label_2
_geom_bond_distance
Mn1 O2 2.0172(18)
Mn1 O1 2.0324(19)
Mn1 Cl2 2.3052(11)
Mn1 Cl1 2.3341(9)
Fe1 C1 2.031(2)
Fe1 C6 2.036(2)
Fe1 C5 2.041(3)
Fe1 C7 2.043(3)
Fe1 C10 2.046(2)
Fe1 C2 2.047(3)
Fe1 C9 2.050(3)
Fe1 C8 2.053(3)
Fe1 C4 2.056(3)
Fe1 C3 2.057(3)
P1 O1 1.4982(18)
P1 C1 1.776(2)
P1 C1A 1.794(2)
P1 C1B 1.797(2)
P2 O2 1.4994(18)
P2 C6 1.785(2)
P2 C1D 1.796(2)
P2 C1C 1.799(2)
C1 C5 1.430(3)
C1 C2 1.430(4)
C2 C3 1.417(4)
C3 C4 1.419(4)
C4 C5 1.410(4)
C6 C7 1.435(3)
C6 C10 1.436(3)
C7 C8 1.418(4)
C8 C9 1.407(4)
C9 C10 1.415(3)
C1A C6A 1.388(3)
C1A C2A 1.397(3)
C2A C3A 1.382(3)
C3A C4A 1.389(3)
C4A C5A 1.381(3)
C5A C6A 1.393(3)
C1B C2B 1.392(3)
C1B C6B 1.396(3)
C2B C3B 1.382(4)
C3B C4B 1.387(4)
C4B C5B 1.385(4)
C5B C6B 1.389(4)
C1C C2C 1.382(3)
C1C C6C 1.396(3)
C2C C3C 1.393(3)
C3C C4C 1.379(4)
C4C C5C 1.386(4)
C5C C6C 1.388(3)
C1D C2D 1.390(4)
C1D C6D 1.397(4)
C2D C3D 1.382(4)
C3D C4D 1.375(4)
C4D C5D 1.381(4)
C5D C6D 1.392(4)
